data_4316027
loop_
_publ_author_name
'Jeroen Wassenaar'
'Maxime A. Siegler'
'Anthony L. Spek'
'Bas de Bruin'
'Joost N. H. Reek'
'Jarl Ivar van der Vlugt'

_publ_section_title
;
 Versatile New C3-Symmetric Tripodal Tetraphosphine Ligands; Structural
 Flexibility to Stabilize CuI and RhI Species and Tune Their Reactivity
;
_journal_name_full 'Inorganic Chemistry'
_journal_page_first 6495
_journal_page_last 6508
_journal_paper_doi 10.1021/ic100221w
_journal_volume 49
_journal_year 2010
_chemical_formula_moiety 'C63 H51 Cl N3 P4 Rh, F6 P, 3(C H2 Cl2)'
_chemical_formula_sum 'C66 H57 Cl7 F6 N3 P5 Rh'
_chemical_formula_weight 1512.06
_chemical_name_systematic
; 
 ? 
;
_space_group_IT_number 2
_symmetry_cell_setting triclinic
_symmetry_space_group_name_Hall '-P 1'
_symmetry_space_group_name_H-M 'P -1'
_atom_sites_solution_hydrogens difmap
_atom_sites_solution_primary heavy
_atom_sites_solution_secondary difmap
_audit_creation_method SHELXL-97
_cell_angle_alpha 93.963(2)
_cell_angle_beta 110.874(2)
_cell_angle_gamma 101.654(3)
_cell_formula_units_Z 2
_cell_length_a 13.2110(6)
_cell_length_b 15.3608(8)
_cell_length_c 17.6791(10)
_cell_measurement_reflns_used 47377
_cell_measurement_temperature 110(2)
_cell_measurement_theta_max 27.50
_cell_measurement_theta_min 1.70
_cell_volume 3243.8(3)
_computing_cell_refinement 'PEAKREF (Schreurs, 2005)'
_computing_data_collection 'COLLECT (Nonius, 1999)'
_computing_data_reduction 'EVALCCD (Duisenberg et al., 2003)'
_computing_molecular_graphics 'PLATON (Spek, 2003)'
_computing_publication_material 'PLATON (Spek, 2003)'
_computing_structure_refinement 'SHELXL-97 (Sheldrick, 2008)'
_computing_structure_solution 'DIRDIF08 (Beurskens et al., 2008)'
_diffrn_ambient_temperature 110(2)
_diffrn_measured_fraction_theta_full 1.000
_diffrn_measured_fraction_theta_max 1.000
_diffrn_measurement_device_type 'Nonius KappaCCD diffractometer'
_diffrn_measurement_method '\f and \w scans'
_diffrn_radiation_monochromator graphite
_diffrn_radiation_source 'rotating anode'
_diffrn_radiation_type MoK\a
_diffrn_radiation_wavelength 0.71073
_diffrn_reflns_av_R_equivalents 0.0244
_diffrn_reflns_av_sigmaI/netI 0.0194
_diffrn_reflns_limit_h_max 17
_diffrn_reflns_limit_h_min -17
_diffrn_reflns_limit_k_max 19
_diffrn_reflns_limit_k_min -19
_diffrn_reflns_limit_l_max 22
_diffrn_reflns_limit_l_min -22
_diffrn_reflns_number 83759
_diffrn_reflns_theta_full 27.50
_diffrn_reflns_theta_max 27.50
_diffrn_reflns_theta_min 1.70
_exptl_absorpt_coefficient_mu 0.737
_exptl_absorpt_correction_T_max 0.89
_exptl_absorpt_correction_T_min 0.79
_exptl_absorpt_correction_type analytical
_exptl_absorpt_process_details '(SADABS; Sheldrick, 2008)'
_exptl_crystal_colour 'dark brown'
_exptl_crystal_density_diffrn 1.548
_exptl_crystal_density_method 'not measured'
_exptl_crystal_description 'large blocks'
_exptl_crystal_F_000 1534
_exptl_crystal_size_max 0.32
_exptl_crystal_size_mid 0.31
_exptl_crystal_size_min 0.26
_refine_diff_density_max 1.042
_refine_diff_density_min -0.945
_refine_diff_density_rms 0.072
_refine_ls_extinction_method none
_refine_ls_goodness_of_fit_ref 1.045
_refine_ls_hydrogen_treatment constr
_refine_ls_matrix_type full
_refine_ls_number_parameters 796
_refine_ls_number_reflns 14892
_refine_ls_number_restraints 0
_refine_ls_restrained_S_all 1.045
_refine_ls_R_factor_all 0.0401
_refine_ls_R_factor_gt 0.0309
_refine_ls_shift/su_max 0.001
_refine_ls_shift/su_mean 0.000
_refine_ls_structure_factor_coef Fsqd
_refine_ls_weighting_details 'calc w=1/[\s^2^(Fo^2^)+(0.0296P)^2^+4.7366P] where P=(Fo^2^+2Fc^2^)/3'
_refine_ls_weighting_scheme calc
_refine_ls_wR_factor_gt 0.0715
_refine_ls_wR_factor_ref 0.0759
_reflns_number_gt 12836
_reflns_number_total 14892
_reflns_threshold_expression I>2\s(I)
_cod_data_source_file ic100221w_si_002_8.cif
_cod_data_source_block 8PF6
_cod_database_code 4316027

loop_
_symmetry_equiv_pos_as_xyz
'x, y, z'
'-x, -y, -z'

loop_
_atom_site_label
_atom_site_type_symbol
_atom_site_fract_x
_atom_site_fract_y
_atom_site_fract_z
_atom_site_U_iso_or_equiv
_atom_site_adp_type
_atom_site_occupancy
_atom_site_symmetry_multiplicity
_atom_site_calc_flag
_atom_site_refinement_flags
_atom_site_disorder_assembly
_atom_site_disorder_group
Rh1 Rh 0.251225(12) 0.152806(9) 0.358993(9) 0.00861(4) Uani 1 1 d . . .
Cl1 Cl 0.27671(4) 0.05174(3) 0.45770(3) 0.01609(10) Uani 1 1 d . . .
P1 P 0.43345(4) 0.17861(3) 0.36713(3) 0.01039(9) Uani 1 1 d . . .
P2 P 0.23815(4) 0.27092(3) 0.44050(3) 0.01081(9) Uani 1 1 d . . .
P3 P 0.06603(4) 0.07634(3) 0.27870(3) 0.01040(9) Uani 1 1 d . . .
P4 P 0.22670(4) 0.24034(3) 0.26359(3) 0.00918(9) Uani 1 1 d . . .
C1 C 0.35842(16) 0.29088(13) 0.25741(11) 0.0117(4) Uani 1 1 d . . .
C2 C 0.39531(16) 0.35726(13) 0.21899(12) 0.0134(4) Uani 1 1 d . . .
C3 C 0.51427(16) 0.36880(13) 0.24579(12) 0.0151(4) Uani 1 1 d . . .
C4 C 0.59509(18) 0.42776(15) 0.22710(13) 0.0214(4) Uani 1 1 d . . .
H4 H 0.5748 0.4700 0.1911 0.026 Uiso 1 1 calc R . .
C5 C 0.70470(19) 0.42276(17) 0.26235(14) 0.0261(5) Uani 1 1 d . . .
H5 H 0.7608 0.4628 0.2512 0.031 Uiso 1 1 calc R . .
C6 C 0.73462(18) 0.35966(17) 0.31429(14) 0.0247(5) Uani 1 1 d . . .
H6 H 0.8107 0.3571 0.3368 0.030 Uiso 1 1 calc R . .
C7 C 0.65647(17) 0.30079(15) 0.33381(13) 0.0204(4) Uani 1 1 d . . .
H7 H 0.6770 0.2577 0.3688 0.024 Uiso 1 1 calc R . .
C8 C 0.54582(16) 0.30787(14) 0.29952(12) 0.0149(4) Uani 1 1 d . . .
C9 C 0.33127(18) 0.40962(14) 0.15957(13) 0.0184(4) Uani 1 1 d . . .
H9A H 0.3240 0.3872 0.1042 0.028 Uiso 1 1 calc R . .
H9B H 0.3709 0.4733 0.1741 0.028 Uiso 1 1 calc R . .
H9C H 0.2568 0.4028 0.1614 0.028 Uiso 1 1 calc R . .
C10 C 0.55635(15) 0.21450(13) 0.46069(11) 0.0120(4) Uani 1 1 d . . .
C11 C 0.61098(16) 0.15276(13) 0.50163(12) 0.0148(4) Uani 1 1 d . . .
H11 H 0.5854 0.0906 0.4794 0.018 Uiso 1 1 calc R . .
C12 C 0.70270(17) 0.18207(14) 0.57479(13) 0.0178(4) Uani 1 1 d . . .
H12 H 0.7390 0.1397 0.6030 0.021 Uiso 1 1 calc R . .
C13 C 0.74147(17) 0.27241(14) 0.60679(13) 0.0179(4) Uani 1 1 d . . .
H13 H 0.8045 0.2921 0.6568 0.022 Uiso 1 1 calc R . .
C14 C 0.68832(17) 0.33436(14) 0.56581(13) 0.0175(4) Uani 1 1 d . . .
H14 H 0.7158 0.3966 0.5874 0.021 Uiso 1 1 calc R . .
C15 C 0.59548(16) 0.30573(13) 0.49367(13) 0.0155(4) Uani 1 1 d . . .
H15 H 0.5583 0.3482 0.4665 0.019 Uiso 1 1 calc R . .
C16 C 0.44962(15) 0.08001(13) 0.31354(12) 0.0147(4) Uani 1 1 d . . .
C17 C 0.44015(16) -0.00170(14) 0.34428(14) 0.0182(4) Uani 1 1 d . . .
H17 H 0.4294 -0.0048 0.3945 0.022 Uiso 1 1 calc R . .
C18 C 0.44655(18) -0.07790(15) 0.30130(16) 0.0255(5) Uani 1 1 d . . .
H18 H 0.4418 -0.1329 0.3228 0.031 Uiso 1 1 calc R . .
C19 C 0.45981(19) -0.07444(17) 0.22713(16) 0.0304(6) Uani 1 1 d . . .
H19 H 0.4633 -0.1272 0.1977 0.036 Uiso 1 1 calc R . .
C20 C 0.46797(19) 0.00545(17) 0.19603(15) 0.0275(5) Uani 1 1 d . . .
H20 H 0.4772 0.0075 0.1452 0.033 Uiso 1 1 calc R . .
C21 C 0.46278(17) 0.08302(15) 0.23852(13) 0.0200(4) Uani 1 1 d . . .
H21 H 0.4682 0.1378 0.2167 0.024 Uiso 1 1 calc R . .
C22 C 0.16956(15) 0.32769(13) 0.29244(11) 0.0119(4) Uani 1 1 d . . .
C23 C 0.10279(16) 0.38005(13) 0.25136(12) 0.0143(4) Uani 1 1 d . . .
C24 C 0.09002(16) 0.43894(13) 0.31284(13) 0.0153(4) Uani 1 1 d . . .
C25 C 0.02981(17) 0.50521(14) 0.30614(14) 0.0197(4) Uani 1 1 d . . .
H25 H -0.0104 0.5195 0.2542 0.024 Uiso 1 1 calc R . .
C26 C 0.03043(18) 0.54908(14) 0.37702(15) 0.0225(5) Uani 1 1 d . . .
H26 H -0.0103 0.5940 0.3738 0.027 Uiso 1 1 calc R . .
C27 C 0.09014(18) 0.52848(14) 0.45380(14) 0.0202(4) Uani 1 1 d . . .
H27 H 0.0896 0.5604 0.5016 0.024 Uiso 1 1 calc R . .
C28 C 0.14988(17) 0.46311(14) 0.46219(13) 0.0181(4) Uani 1 1 d . . .
H28 H 0.1895 0.4490 0.5144 0.022 Uiso 1 1 calc R . .
C29 C 0.14926(16) 0.41892(13) 0.39042(12) 0.0141(4) Uani 1 1 d . . .
C30 C 0.04611(18) 0.37844(15) 0.16125(13) 0.0209(4) Uani 1 1 d . . .
H30A H 0.0622 0.3304 0.1313 0.031 Uiso 1 1 calc R . .
H30B H 0.0737 0.4364 0.1467 0.031 Uiso 1 1 calc R . .
H30C H -0.0347 0.3675 0.1467 0.031 Uiso 1 1 calc R . .
C31 C 0.13349(16) 0.24921(13) 0.48558(12) 0.0141(4) Uani 1 1 d . . .
C32 C 0.15973(19) 0.22289(15) 0.56293(14) 0.0214(4) Uani 1 1 d . . .
H32 H 0.2330 0.2167 0.5924 0.026 Uiso 1 1 calc R . .
C33 C 0.0795(2) 0.20573(17) 0.59690(15) 0.0274(5) Uani 1 1 d . . .
H33 H 0.0980 0.1877 0.6495 0.033 Uiso 1 1 calc R . .
C34 C -0.0272(2) 0.21469(15) 0.55480(15) 0.0261(5) Uani 1 1 d . . .
H34 H -0.0818 0.2036 0.5786 0.031 Uiso 1 1 calc R . .
C35 C -0.05422(18) 0.23984(14) 0.47792(15) 0.0227(5) Uani 1 1 d . . .
H35 H -0.1277 0.2460 0.4490 0.027 Uiso 1 1 calc R . .
C36 C 0.02463(17) 0.25617(13) 0.44254(13) 0.0178(4) Uani 1 1 d . . .
H36 H 0.0047 0.2721 0.3891 0.021 Uiso 1 1 calc R . .
C37 C 0.36386(16) 0.33000(13) 0.52556(12) 0.0133(4) Uani 1 1 d . . .
C38 C 0.41817(17) 0.28001(14) 0.58363(12) 0.0167(4) Uani 1 1 d . . .
H38 H 0.3926 0.2164 0.5753 0.020 Uiso 1 1 calc R . .
C39 C 0.50937(18) 0.32389(15) 0.65339(13) 0.0208(4) Uani 1 1 d . . .
H39 H 0.5443 0.2905 0.6940 0.025 Uiso 1 1 calc R . .
C40 C 0.54970(19) 0.41621(16) 0.66398(14) 0.0239(5) Uani 1 1 d . . .
H40 H 0.6125 0.4458 0.7117 0.029 Uiso 1 1 calc R . .
C41 C 0.49889(18) 0.46546(15) 0.60547(14) 0.0220(4) Uani 1 1 d . . .
H41 H 0.5277 0.5287 0.6126 0.026 Uiso 1 1 calc R . .
C42 C 0.40583(17) 0.42280(14) 0.53627(13) 0.0170(4) Uani 1 1 d . . .
H42 H 0.3708 0.4568 0.4963 0.020 Uiso 1 1 calc R . .
C43 C 0.12174(15) 0.17525(12) 0.17115(12) 0.0117(4) Uani 1 1 d . . .
C44 C 0.09691(16) 0.17025(13) 0.08902(12) 0.0137(4) Uani 1 1 d . . .
C45 C -0.01164(16) 0.10926(13) 0.04959(12) 0.0150(4) Uani 1 1 d . . .
C46 C -0.07841(18) 0.08065(14) -0.03309(13) 0.0196(4) Uani 1 1 d . . .
H46 H -0.0535 0.1010 -0.0745 0.024 Uiso 1 1 calc R . .
C47 C -0.18161(19) 0.02207(15) -0.05348(13) 0.0233(5) Uani 1 1 d . . .
H47 H -0.2283 0.0019 -0.1095 0.028 Uiso 1 1 calc R . .
C48 C -0.21800(18) -0.00776(15) 0.00726(14) 0.0230(5) Uani 1 1 d . . .
H48 H -0.2897 -0.0475 -0.0084 0.028 Uiso 1 1 calc R . .
C49 C -0.15285(17) 0.01883(14) 0.08986(13) 0.0192(4) Uani 1 1 d . . .
H49 H -0.1780 -0.0025 0.1308 0.023 Uiso 1 1 calc R . .
C50 C -0.04881(16) 0.07817(13) 0.11032(12) 0.0145(4) Uani 1 1 d . . .
C51 C 0.16183(18) 0.21738(14) 0.04361(13) 0.0194(4) Uani 1 1 d . . .
H51A H 0.1345 0.2703 0.0263 0.029 Uiso 1 1 calc R . .
H51B H 0.1526 0.1765 -0.0047 0.029 Uiso 1 1 calc R . .
H51C H 0.2411 0.2363 0.0794 0.029 Uiso 1 1 calc R . .
C52 C 0.05593(16) -0.04193(13) 0.25023(11) 0.0119(4) Uani 1 1 d . . .
C53 C -0.04418(17) -0.10778(14) 0.22773(12) 0.0164(4) Uani 1 1 d . . .
H53 H -0.1090 -0.0914 0.2295 0.020 Uiso 1 1 calc R . .
C54 C -0.04933(18) -0.19651(14) 0.20290(13) 0.0192(4) Uani 1 1 d . . .
H54 H -0.1177 -0.2407 0.1873 0.023 Uiso 1 1 calc R . .
C55 C 0.04510(18) -0.22103(14) 0.20066(13) 0.0186(4) Uani 1 1 d . . .
H55 H 0.0415 -0.2821 0.1840 0.022 Uiso 1 1 calc R . .
C56 C 0.14470(18) -0.15643(14) 0.22269(12) 0.0180(4) Uani 1 1 d . . .
H56 H 0.2093 -0.1732 0.2208 0.022 Uiso 1 1 calc R . .
C57 C 0.15014(16) -0.06741(13) 0.24743(11) 0.0141(4) Uani 1 1 d . . .
H57 H 0.2186 -0.0234 0.2626 0.017 Uiso 1 1 calc R . .
C58 C -0.05263(16) 0.07428(13) 0.30722(12) 0.0140(4) Uani 1 1 d . . .
C59 C -0.05803(18) 0.02743(14) 0.37105(13) 0.0179(4) Uani 1 1 d . . .
H59 H 0.0014 0.0015 0.3996 0.022 Uiso 1 1 calc R . .
C60 C -0.15037(19) 0.01871(15) 0.39280(14) 0.0244(5) Uani 1 1 d . . .
H60 H -0.1542 -0.0132 0.4362 0.029 Uiso 1 1 calc R . .
C61 C -0.23701(19) 0.05677(16) 0.35088(15) 0.0271(5) Uani 1 1 d . . .
H61 H -0.3012 0.0492 0.3646 0.033 Uiso 1 1 calc R . .
C62 C -0.23054(18) 0.10559(16) 0.28937(15) 0.0254(5) Uani 1 1 d . . .
H62 H -0.2893 0.1327 0.2620 0.031 Uiso 1 1 calc R . .
C63 C -0.13784(17) 0.11517(14) 0.26730(13) 0.0190(4) Uani 1 1 d . . .
H63 H -0.1329 0.1493 0.2254 0.023 Uiso 1 1 calc R . .
N1 N 0.45021(13) 0.26028(11) 0.30899(10) 0.0134(3) Uani 1 1 d . . .
N2 N 0.19966(13) 0.34942(11) 0.37889(10) 0.0123(3) Uani 1 1 d . . .
N3 N 0.03377(13) 0.11853(11) 0.18715(10) 0.0126(3) Uani 1 1 d . . .
P5 P 0.78090(5) 0.54094(4) 0.08305(4) 0.02157(12) Uani 1 1 d . . .
F1 F 0.80266(14) 0.44726(10) 0.11154(10) 0.0382(4) Uani 1 1 d . . .
F2 F 0.83073(15) 0.58697(10) 0.17674(9) 0.0398(4) Uani 1 1 d . . .
F3 F 0.75772(13) 0.63401(9) 0.05493(9) 0.0338(3) Uani 1 1 d . . .
F4 F 0.72991(15) 0.49310(11) -0.00971(9) 0.0435(4) Uani 1 1 d . . .
F5 F 0.90219(14) 0.56589(13) 0.08010(14) 0.0571(5) Uani 1 1 d . . .
F6 F 0.66034(14) 0.51472(12) 0.08777(11) 0.0463(4) Uani 1 1 d . . .
C1S C 0.1431(2) 0.6307(2) 0.06967(17) 0.0387(6) Uani 1 1 d . . .
H1S1 H 0.1517 0.5808 0.0358 0.046 Uiso 1 1 calc R . .
H1S2 H 0.0623 0.6235 0.0571 0.046 Uiso 1 1 calc R . .
Cl2 Cl 0.19699(8) 0.73328(6) 0.04432(5) 0.0545(2) Uani 1 1 d . . .
Cl3 Cl 0.21177(6) 0.62436(5) 0.17470(4) 0.03770(15) Uani 1 1 d . . .
C2S C 0.6297(2) 0.6956(2) 0.1760(2) 0.0494(8) Uani 1 1 d . . .
H2S1 H 0.6565 0.6907 0.1306 0.059 Uiso 1 1 calc R . .
H2S2 H 0.6651 0.6586 0.2165 0.059 Uiso 1 1 calc R . .
Cl4 Cl 0.48517(6) 0.65374(6) 0.13770(5) 0.04948(19) Uani 1 1 d . . .
Cl5 Cl 0.67053(6) 0.80879(5) 0.22297(5) 0.04320(17) Uani 1 1 d . . .
C3S C 0.5960(3) 0.2625(2) 0.0649(2) 0.0488(8) Uani 1 1 d . . .
H3S1 H 0.6119 0.2907 0.0204 0.059 Uiso 1 1 calc R . .
H3S2 H 0.6353 0.3061 0.1162 0.059 Uiso 1 1 calc R . .
Cl6 Cl 0.64707(12) 0.16539(9) 0.07631(9) 0.0976(4) Uani 1 1 d . . .
Cl7 Cl 0.45155(7) 0.23850(7) 0.04212(6) 0.0637(2) Uani 1 1 d . . .

loop_
_atom_site_aniso_label
_atom_site_aniso_U_11
_atom_site_aniso_U_22
_atom_site_aniso_U_33
_atom_site_aniso_U_23
_atom_site_aniso_U_13
_atom_site_aniso_U_12
Rh1 0.00839(7) 0.00860(7) 0.00930(7) 0.00283(5) 0.00363(5) 0.00208(5)
Cl1 0.0209(2) 0.0146(2) 0.0152(2) 0.00762(18) 0.00786(19) 0.00601(18)
P1 0.0091(2) 0.0111(2) 0.0117(2) 0.00444(18) 0.00407(18) 0.00275(17)
P2 0.0119(2) 0.0108(2) 0.0102(2) 0.00232(18) 0.00463(18) 0.00269(18)
P3 0.0095(2) 0.0103(2) 0.0113(2) 0.00237(18) 0.00416(18) 0.00166(17)
P4 0.0092(2) 0.0092(2) 0.0090(2) 0.00249(17) 0.00311(17) 0.00227(17)
C1 0.0120(9) 0.0115(9) 0.0105(9) 0.0016(7) 0.0030(7) 0.0025(7)
C2 0.0153(9) 0.0126(9) 0.0114(9) 0.0023(7) 0.0049(7) 0.0016(7)
C3 0.0154(9) 0.0165(9) 0.0131(9) 0.0028(8) 0.0066(8) 0.0011(8)
C4 0.0221(11) 0.0218(11) 0.0204(11) 0.0091(9) 0.0101(9) 0.0001(9)
C5 0.0182(11) 0.0330(13) 0.0259(12) 0.0099(10) 0.0116(9) -0.0039(9)
C6 0.0135(10) 0.0368(13) 0.0241(11) 0.0094(10) 0.0085(9) 0.0025(9)
C7 0.0145(10) 0.0277(11) 0.0214(11) 0.0111(9) 0.0082(8) 0.0053(9)
C8 0.0129(9) 0.0176(10) 0.0151(9) 0.0039(8) 0.0078(8) 0.0003(8)
C9 0.0205(10) 0.0165(10) 0.0181(10) 0.0080(8) 0.0064(8) 0.0038(8)
C10 0.0090(8) 0.0155(9) 0.0115(9) 0.0034(7) 0.0042(7) 0.0022(7)
C11 0.0148(9) 0.0134(9) 0.0155(9) 0.0043(7) 0.0052(8) 0.0024(7)
C12 0.0157(9) 0.0202(10) 0.0175(10) 0.0085(8) 0.0049(8) 0.0054(8)
C13 0.0129(9) 0.0237(11) 0.0140(9) 0.0029(8) 0.0028(8) 0.0017(8)
C14 0.0160(10) 0.0156(10) 0.0193(10) 0.0008(8) 0.0071(8) 0.0004(8)
C15 0.0144(9) 0.0138(9) 0.0194(10) 0.0044(8) 0.0072(8) 0.0038(8)
C16 0.0086(8) 0.0167(9) 0.0168(10) -0.0003(8) 0.0030(7) 0.0029(7)
C17 0.0120(9) 0.0159(10) 0.0250(11) 0.0024(8) 0.0053(8) 0.0031(8)
C18 0.0165(10) 0.0173(10) 0.0389(14) -0.0013(10) 0.0065(10) 0.0054(8)
C19 0.0186(11) 0.0288(13) 0.0381(14) -0.0131(11) 0.0063(10) 0.0079(10)
C20 0.0193(11) 0.0389(14) 0.0218(11) -0.0081(10) 0.0071(9) 0.0068(10)
C21 0.0150(10) 0.0265(11) 0.0173(10) 0.0010(9) 0.0053(8) 0.0048(8)
C22 0.0116(9) 0.0115(9) 0.0118(9) 0.0015(7) 0.0042(7) 0.0017(7)
C23 0.0129(9) 0.0126(9) 0.0165(10) 0.0030(7) 0.0044(8) 0.0031(7)
C24 0.0127(9) 0.0119(9) 0.0206(10) 0.0020(8) 0.0059(8) 0.0023(7)
C25 0.0132(9) 0.0147(10) 0.0283(11) 0.0028(8) 0.0044(8) 0.0042(8)
C26 0.0178(10) 0.0132(10) 0.0391(13) 0.0013(9) 0.0133(10) 0.0056(8)
C27 0.0202(10) 0.0135(10) 0.0295(12) -0.0028(8) 0.0151(9) 0.0013(8)
C28 0.0197(10) 0.0145(9) 0.0206(10) 0.0018(8) 0.0099(8) 0.0018(8)
C29 0.0127(9) 0.0105(9) 0.0202(10) 0.0022(8) 0.0079(8) 0.0023(7)
C30 0.0225(11) 0.0211(11) 0.0182(10) 0.0052(8) 0.0027(9) 0.0118(9)
C31 0.0162(9) 0.0117(9) 0.0161(9) 0.0008(7) 0.0090(8) 0.0025(7)
C32 0.0215(11) 0.0257(11) 0.0217(11) 0.0094(9) 0.0117(9) 0.0073(9)
C33 0.0323(13) 0.0319(13) 0.0261(12) 0.0108(10) 0.0193(10) 0.0081(10)
C34 0.0271(12) 0.0220(11) 0.0377(13) 0.0018(10) 0.0243(11) 0.0028(9)
C35 0.0163(10) 0.0165(10) 0.0365(13) 0.0006(9) 0.0126(9) 0.0033(8)
C36 0.0164(10) 0.0135(9) 0.0217(10) 0.0005(8) 0.0066(8) 0.0014(8)
C37 0.0135(9) 0.0159(9) 0.0111(9) 0.0006(7) 0.0058(7) 0.0032(7)
C38 0.0177(10) 0.0176(10) 0.0163(10) 0.0032(8) 0.0078(8) 0.0049(8)
C39 0.0202(10) 0.0263(11) 0.0144(10) 0.0023(8) 0.0032(8) 0.0088(9)
C40 0.0198(11) 0.0268(12) 0.0170(10) -0.0055(9) 0.0000(8) 0.0035(9)
C41 0.0220(11) 0.0157(10) 0.0239(11) -0.0039(8) 0.0068(9) 0.0012(8)
C42 0.0169(10) 0.0168(10) 0.0169(10) 0.0021(8) 0.0065(8) 0.0035(8)
C43 0.0103(8) 0.0103(8) 0.0139(9) 0.0030(7) 0.0037(7) 0.0025(7)
C44 0.0156(9) 0.0120(9) 0.0130(9) 0.0017(7) 0.0046(7) 0.0041(7)
C45 0.0159(9) 0.0132(9) 0.0144(9) 0.0022(7) 0.0031(8) 0.0050(8)
C46 0.0226(11) 0.0185(10) 0.0154(10) 0.0020(8) 0.0033(8) 0.0070(8)
C47 0.0220(11) 0.0226(11) 0.0159(10) -0.0017(8) -0.0034(8) 0.0064(9)
C48 0.0155(10) 0.0194(11) 0.0251(11) -0.0014(9) 0.0000(9) 0.0003(8)
C49 0.0150(10) 0.0182(10) 0.0206(10) 0.0022(8) 0.0034(8) 0.0020(8)
C50 0.0141(9) 0.0122(9) 0.0147(9) 0.0019(7) 0.0017(8) 0.0046(7)
C51 0.0234(11) 0.0204(10) 0.0136(10) 0.0028(8) 0.0083(8) 0.0008(9)
C52 0.0158(9) 0.0111(9) 0.0091(8) 0.0030(7) 0.0046(7) 0.0035(7)
C53 0.0155(9) 0.0164(10) 0.0183(10) 0.0019(8) 0.0085(8) 0.0024(8)
C54 0.0220(10) 0.0144(10) 0.0198(10) 0.0011(8) 0.0095(9) -0.0011(8)
C55 0.0257(11) 0.0137(9) 0.0156(10) 0.0008(8) 0.0071(8) 0.0051(8)
C56 0.0194(10) 0.0202(10) 0.0144(10) 0.0015(8) 0.0045(8) 0.0085(8)
C57 0.0145(9) 0.0170(9) 0.0088(9) 0.0019(7) 0.0025(7) 0.0032(8)
C58 0.0102(9) 0.0138(9) 0.0167(9) -0.0012(7) 0.0060(7) -0.0006(7)
C59 0.0192(10) 0.0171(10) 0.0190(10) 0.0023(8) 0.0101(8) 0.0027(8)
C60 0.0278(12) 0.0219(11) 0.0258(12) 0.0004(9) 0.0178(10) -0.0018(9)
C61 0.0168(10) 0.0313(12) 0.0339(13) -0.0062(10) 0.0165(10) -0.0018(9)
C62 0.0143(10) 0.0316(12) 0.0287(12) -0.0030(10) 0.0068(9) 0.0071(9)
C63 0.0149(10) 0.0203(10) 0.0212(10) 0.0005(8) 0.0066(8) 0.0045(8)
N1 0.0099(7) 0.0160(8) 0.0149(8) 0.0075(7) 0.0049(6) 0.0028(6)
N2 0.0152(8) 0.0111(7) 0.0113(8) 0.0021(6) 0.0049(6) 0.0046(6)
N3 0.0114(7) 0.0126(8) 0.0125(8) 0.0034(6) 0.0036(6) 0.0014(6)
P5 0.0237(3) 0.0218(3) 0.0200(3) 0.0051(2) 0.0078(2) 0.0075(2)
F1 0.0476(9) 0.0263(8) 0.0400(9) 0.0073(7) 0.0119(7) 0.0153(7)
F2 0.0612(11) 0.0295(8) 0.0233(7) 0.0038(6) 0.0063(7) 0.0175(7)
F3 0.0525(9) 0.0262(7) 0.0283(8) 0.0132(6) 0.0181(7) 0.0134(7)
F4 0.0589(11) 0.0404(9) 0.0266(8) 0.0018(7) 0.0089(7) 0.0163(8)
F5 0.0346(9) 0.0492(11) 0.0954(15) 0.0048(10) 0.0399(10) 0.0013(8)
F6 0.0356(9) 0.0497(10) 0.0640(12) 0.0192(9) 0.0287(8) 0.0113(8)
C1S 0.0303(14) 0.0476(17) 0.0337(14) -0.0070(12) 0.0109(11) 0.0060(12)
Cl2 0.0779(6) 0.0464(4) 0.0436(4) 0.0101(3) 0.0218(4) 0.0260(4)
Cl3 0.0338(3) 0.0370(3) 0.0427(4) 0.0066(3) 0.0099(3) 0.0176(3)
C2S 0.0312(15) 0.0407(17) 0.071(2) -0.0093(15) 0.0162(15) 0.0085(13)
Cl4 0.0338(4) 0.0625(5) 0.0388(4) 0.0090(3) 0.0092(3) -0.0096(3)
Cl5 0.0271(3) 0.0401(4) 0.0575(4) -0.0020(3) 0.0124(3) 0.0075(3)
C3S 0.0406(16) 0.0511(19) 0.0537(19) 0.0033(15) 0.0192(15) 0.0082(14)
Cl6 0.1100(10) 0.0995(9) 0.1183(10) 0.0705(8) 0.0540(8) 0.0635(8)
Cl7 0.0419(4) 0.0758(6) 0.0681(6) -0.0102(5) 0.0278(4) -0.0028(4)

loop_
_atom_type_symbol
_atom_type_description
_atom_type_scat_dispersion_real
_atom_type_scat_dispersion_imag
_atom_type_scat_source
C C 0.0033 0.0016 'International Tables Vol C Tables 4.2.6.8 and 6.1.1.4'
H H 0.0000 0.0000 'International Tables Vol C Tables 4.2.6.8 and 6.1.1.4'
Cl Cl 0.1484 0.1585 'International Tables Vol C Tables 4.2.6.8 and 6.1.1.4'
F F 0.0171 0.0103 'International Tables Vol C Tables 4.2.6.8 and 6.1.1.4'
N N 0.0061 0.0033 'International Tables Vol C Tables 4.2.6.8 and 6.1.1.4'
P P 0.1023 0.0942 'International Tables Vol C Tables 4.2.6.8 and 6.1.1.4'
Rh Rh -1.1178 0.9187 'International Tables Vol C Tables 4.2.6.8 and 6.1.1.4'

loop_
_geom_angle_atom_site_label_1
_geom_angle_atom_site_label_2
_geom_angle_atom_site_label_3
_geom_angle
_geom_angle_site_symmetry_1
_geom_angle_site_symmetry_3
_geom_angle_publ_flag
P4 Rh1 P1 85.734(17) . . ?
P4 Rh1 P2 85.826(18) . . ?
P1 Rh1 P2 107.925(18) . . ?
P4 Rh1 P3 83.830(18) . . ?
P1 Rh1 P3 144.214(18) . . ?
P2 Rh1 P3 105.326(18) . . ?
P4 Rh1 Cl1 177.206(18) . . ?
P1 Rh1 Cl1 93.862(17) . . ?
P2 Rh1 Cl1 96.925(18) . . ?
P3 Rh1 Cl1 94.936(18) . . ?
N1 P1 C10 103.59(8) . . ?
N1 P1 C16 103.75(9) . . ?
C10 P1 C16 106.77(9) . . ?
N1 P1 Rh1 106.84(6) . . ?
C10 P1 Rh1 125.29(6) . . ?
C16 P1 Rh1 108.58(6) . . ?
N2 P2 C37 105.73(9) . . ?
N2 P2 C31 103.93(9) . . ?
C37 P2 C31 103.78(9) . . ?
N2 P2 Rh1 106.81(6) . . ?
C37 P2 Rh1 117.22(6) . . ?
C31 P2 Rh1 118.01(6) . . ?
N3 P3 C58 105.23(9) . . ?
N3 P3 C52 104.37(8) . . ?
C58 P3 C52 103.37(9) . . ?
N3 P3 Rh1 105.79(6) . . ?
C58 P3 Rh1 125.37(7) . . ?
C52 P3 Rh1 110.87(6) . . ?
C43 P4 C22 106.42(9) . . ?
C43 P4 C1 115.83(9) . . ?
C22 P4 C1 108.84(9) . . ?
C43 P4 Rh1 107.53(6) . . ?
C22 P4 Rh1 107.60(6) . . ?
C1 P4 Rh1 110.28(6) . . ?
C2 C1 N1 109.90(16) . . ?
C2 C1 P4 135.73(15) . . ?
N1 C1 P4 114.19(13) . . ?
C1 C2 C3 106.44(17) . . ?
C1 C2 C9 129.82(18) . . ?
C3 C2 C9 123.73(17) . . ?
C8 C3 C4 120.13(19) . . ?
C8 C3 C2 108.50(17) . . ?
C4 C3 C2 131.37(19) . . ?
C5 C4 C3 118.2(2) . . ?
C5 C4 H4 120.9 . . ?
C3 C4 H4 120.9 . . ?
C4 C5 C6 121.0(2) . . ?
C4 C5 H5 119.5 . . ?
C6 C5 H5 119.5 . . ?
C7 C6 C5 121.9(2) . . ?
C7 C6 H6 119.1 . . ?
C5 C6 H6 119.1 . . ?
C6 C7 C8 116.8(2) . . ?
C6 C7 H7 121.6 . . ?
C8 C7 H7 121.6 . . ?
C3 C8 N1 107.94(17) . . ?
C3 C8 C7 121.94(18) . . ?
N1 C8 C7 130.12(18) . . ?
C2 C9 H9A 109.5 . . ?
C2 C9 H9B 109.5 . . ?
H9A C9 H9B 109.5 . . ?
C2 C9 H9C 109.5 . . ?
H9A C9 H9C 109.5 . . ?
H9B C9 H9C 109.5 . . ?
C11 C10 C15 119.35(18) . . ?
C11 C10 P1 121.38(15) . . ?
C15 C10 P1 119.25(15) . . ?
C12 C11 C10 120.00(19) . . ?
C12 C11 H11 120.0 . . ?
C10 C11 H11 120.0 . . ?
C13 C12 C11 120.38(19) . . ?
C13 C12 H12 119.8 . . ?
C11 C12 H12 119.8 . . ?
C12 C13 C14 119.91(19) . . ?
C12 C13 H13 120.0 . . ?
C14 C13 H13 120.0 . . ?
C15 C14 C13 120.21(19) . . ?
C15 C14 H14 119.9 . . ?
C13 C14 H14 119.9 . . ?
C14 C15 C10 120.13(19) . . ?
C14 C15 H15 119.9 . . ?
C10 C15 H15 119.9 . . ?
C21 C16 C17 119.44(19) . . ?
C21 C16 P1 120.62(16) . . ?
C17 C16 P1 119.75(16) . . ?
C18 C17 C16 119.8(2) . . ?
C18 C17 H17 120.1 . . ?
C16 C17 H17 120.1 . . ?
C17 C18 C19 120.5(2) . . ?
C17 C18 H18 119.8 . . ?
C19 C18 H18 119.8 . . ?
C20 C19 C18 120.1(2) . . ?
C20 C19 H19 120.0 . . ?
C18 C19 H19 120.0 . . ?
C19 C20 C21 120.5(2) . . ?
C19 C20 H20 119.8 . . ?
C21 C20 H20 119.8 . . ?
C20 C21 C16 119.7(2) . . ?
C20 C21 H21 120.1 . . ?
C16 C21 H21 120.1 . . ?
C23 C22 N2 110.45(16) . . ?
C23 C22 P4 135.28(15) . . ?
N2 C22 P4 114.27(13) . . ?
C22 C23 C24 106.47(17) . . ?
C22 C23 C30 129.84(18) . . ?
C24 C23 C30 123.63(18) . . ?
C25 C24 C29 120.03(19) . . ?
C25 C24 C23 131.5(2) . . ?
C29 C24 C23 108.48(17) . . ?
C26 C25 C24 118.2(2) . . ?
C26 C25 H25 120.9 . . ?
C24 C25 H25 120.9 . . ?
C25 C26 C27 121.04(19) . . ?
C25 C26 H26 119.5 . . ?
C27 C26 H26 119.5 . . ?
C28 C27 C26 122.0(2) . . ?
C28 C27 H27 119.0 . . ?
C26 C27 H27 119.0 . . ?
C27 C28 C29 116.8(2) . . ?
C27 C28 H28 121.6 . . ?
C29 C28 H28 121.6 . . ?
C28 C29 N2 130.17(19) . . ?
C28 C29 C24 121.90(18) . . ?
N2 C29 C24 107.91(17) . . ?
C23 C30 H30A 109.5 . . ?
C23 C30 H30B 109.5 . . ?
H30A C30 H30B 109.5 . . ?
C23 C30 H30C 109.5 . . ?
H30A C30 H30C 109.5 . . ?
H30B C30 H30C 109.5 . . ?
C32 C31 C36 118.94(19) . . ?
C32 C31 P2 120.47(16) . . ?
C36 C31 P2 120.57(15) . . ?
C33 C32 C31 120.3(2) . . ?
C33 C32 H32 119.8 . . ?
C31 C32 H32 119.8 . . ?
C34 C33 C32 120.4(2) . . ?
C34 C33 H33 119.8 . . ?
C32 C33 H33 119.8 . . ?
C33 C34 C35 119.7(2) . . ?
C33 C34 H34 120.2 . . ?
C35 C34 H34 120.2 . . ?
C34 C35 C36 120.7(2) . . ?
C34 C35 H35 119.6 . . ?
C36 C35 H35 119.6 . . ?
C35 C36 C31 119.9(2) . . ?
C35 C36 H36 120.0 . . ?
C31 C36 H36 120.0 . . ?
C42 C37 C38 119.60(18) . . ?
C42 C37 P2 122.41(15) . . ?
C38 C37 P2 117.96(15) . . ?
C39 C38 C37 119.71(19) . . ?
C39 C38 H38 120.1 . . ?
C37 C38 H38 120.1 . . ?
C40 C39 C38 120.2(2) . . ?
C40 C39 H39 119.9 . . ?
C38 C39 H39 119.9 . . ?
C41 C40 C39 120.3(2) . . ?
C41 C40 H40 119.9 . . ?
C39 C40 H40 119.9 . . ?
C40 C41 C42 120.2(2) . . ?
C40 C41 H41 119.9 . . ?
C42 C41 H41 119.9 . . ?
C41 C42 C37 119.93(19) . . ?
C41 C42 H42 120.0 . . ?
C37 C42 H42 120.0 . . ?
C44 C43 N3 110.80(16) . . ?
C44 C43 P4 137.65(15) . . ?
N3 C43 P4 111.21(13) . . ?
C43 C44 C45 106.24(17) . . ?
C43 C44 C51 130.08(18) . . ?
C45 C44 C51 123.67(18) . . ?
C46 C45 C50 120.33(19) . . ?
C46 C45 C44 131.07(19) . . ?
C50 C45 C44 108.60(17) . . ?
C47 C46 C45 118.5(2) . . ?
C47 C46 H46 120.8 . . ?
C45 C46 H46 120.8 . . ?
C46 C47 C48 120.7(2) . . ?
C46 C47 H47 119.7 . . ?
C48 C47 H47 119.7 . . ?
C49 C48 C47 122.0(2) . . ?
C49 C48 H48 119.0 . . ?
C47 C48 H48 119.0 . . ?
C48 C49 C50 117.2(2) . . ?
C48 C49 H49 121.4 . . ?
C50 C49 H49 121.4 . . ?
C49 C50 C45 121.28(19) . . ?
C49 C50 N3 130.63(19) . . ?
C45 C50 N3 108.08(17) . . ?
C44 C51 H51A 109.5 . . ?
C44 C51 H51B 109.5 . . ?
H51A C51 H51B 109.5 . . ?
C44 C51 H51C 109.5 . . ?
H51A C51 H51C 109.5 . . ?
H51B C51 H51C 109.5 . . ?
C57 C52 C53 118.86(18) . . ?
C57 C52 P3 118.73(15) . . ?
C53 C52 P3 122.35(15) . . ?
C54 C53 C52 120.42(19) . . ?
C54 C53 H53 119.8 . . ?
C52 C53 H53 119.8 . . ?
C53 C54 C55 120.14(19) . . ?
C53 C54 H54 119.9 . . ?
C55 C54 H54 119.9 . . ?
C56 C55 C54 119.99(19) . . ?
C56 C55 H55 120.0 . . ?
C54 C55 H55 120.0 . . ?
C57 C56 C55 120.05(19) . . ?
C57 C56 H56 120.0 . . ?
C55 C56 H56 120.0 . . ?
C56 C57 C52 120.54(19) . . ?
C56 C57 H57 119.7 . . ?
C52 C57 H57 119.7 . . ?
C63 C58 C59 120.02(18) . . ?
C63 C58 P3 122.89(16) . . ?
C59 C58 P3 117.07(15) . . ?
C60 C59 C58 120.0(2) . . ?
C60 C59 H59 120.0 . . ?
C58 C59 H59 120.0 . . ?
C61 C60 C59 119.8(2) . . ?
C61 C60 H60 120.1 . . ?
C59 C60 H60 120.1 . . ?
C62 C61 C60 120.5(2) . . ?
C62 C61 H61 119.8 . . ?
C60 C61 H61 119.8 . . ?
C61 C62 C63 120.2(2) . . ?
C61 C62 H62 119.9 . . ?
C63 C62 H62 119.9 . . ?
C58 C63 C62 119.5(2) . . ?
C58 C63 H63 120.3 . . ?
C62 C63 H63 120.3 . . ?
C8 N1 C1 107.17(15) . . ?
C8 N1 P1 130.85(14) . . ?
C1 N1 P1 121.98(13) . . ?
C29 N2 C22 106.70(15) . . ?
C29 N2 P2 129.05(14) . . ?
C22 N2 P2 119.26(13) . . ?
C50 N3 C43 106.28(15) . . ?
C50 N3 P3 128.37(13) . . ?
C43 N3 P3 118.69(13) . . ?
F4 P5 F5 90.48(11) . . ?
F4 P5 F6 90.25(10) . . ?
F5 P5 F6 178.66(11) . . ?
F4 P5 F2 178.69(10) . . ?
F5 P5 F2 90.34(11) . . ?
F6 P5 F2 88.90(10) . . ?
F4 P5 F3 90.94(8) . . ?
F5 P5 F3 91.35(10) . . ?
F6 P5 F3 89.77(9) . . ?
F2 P5 F3 90.06(8) . . ?
F4 P5 F1 89.19(9) . . ?
F5 P5 F1 89.42(10) . . ?
F6 P5 F1 89.46(9) . . ?
F2 P5 F1 89.80(8) . . ?
F3 P5 F1 179.22(9) . . ?
Cl2 C1S Cl3 111.67(15) . . ?
Cl2 C1S H1S1 109.3 . . ?
Cl3 C1S H1S1 109.3 . . ?
Cl2 C1S H1S2 109.3 . . ?
Cl3 C1S H1S2 109.3 . . ?
H1S1 C1S H1S2 107.9 . . ?
Cl4 C2S Cl5 112.15(16) . . ?
Cl4 C2S H2S1 109.2 . . ?
Cl5 C2S H2S1 109.2 . . ?
Cl4 C2S H2S2 109.2 . . ?
Cl5 C2S H2S2 109.2 . . ?
H2S1 C2S H2S2 107.9 . . ?
Cl6 C3S Cl7 111.84(19) . . ?
Cl6 C3S H3S1 109.2 . . ?
Cl7 C3S H3S1 109.2 . . ?
Cl6 C3S H3S2 109.2 . . ?
Cl7 C3S H3S2 109.2 . . ?
H3S1 C3S H3S2 107.9 . . ?

loop_
_geom_bond_atom_site_label_1
_geom_bond_atom_site_label_2
_geom_bond_distance
_geom_bond_site_symmetry_2
_geom_bond_publ_flag
Rh1 P4 2.2040(5) . ?
Rh1 P1 2.3093(5) . ?
Rh1 P2 2.3110(5) . ?
Rh1 P3 2.3482(5) . ?
Rh1 Cl1 2.3950(5) . ?
P1 N1 1.7052(16) . ?
P1 C10 1.8096(19) . ?
P1 C16 1.821(2) . ?
P2 N2 1.7127(17) . ?
P2 C37 1.807(2) . ?
P2 C31 1.815(2) . ?
P3 N3 1.7279(16) . ?
P3 C58 1.8050(19) . ?
P3 C52 1.8165(19) . ?
P4 C43 1.7867(19) . ?
P4 C22 1.7943(19) . ?
P4 C1 1.8012(19) . ?
C1 C2 1.367(3) . ?
C1 N1 1.423(2) . ?
C2 C3 1.439(3) . ?
C2 C9 1.492(3) . ?
C3 C8 1.397(3) . ?
C3 C4 1.404(3) . ?
C4 C5 1.378(3) . ?
C4 H4 0.9500 . ?
C5 C6 1.399(3) . ?
C5 H5 0.9500 . ?
C6 C7 1.387(3) . ?
C6 H6 0.9500 . ?
C7 C8 1.399(3) . ?
C7 H7 0.9500 . ?
C8 N1 1.397(2) . ?
C9 H9A 0.9800 . ?
C9 H9B 0.9800 . ?
C9 H9C 0.9800 . ?
C10 C11 1.394(3) . ?
C10 C15 1.397(3) . ?
C11 C12 1.388(3) . ?
C11 H11 0.9500 . ?
C12 C13 1.381(3) . ?
C12 H12 0.9500 . ?
C13 C14 1.388(3) . ?
C13 H13 0.9500 . ?
C14 C15 1.384(3) . ?
C14 H14 0.9500 . ?
C15 H15 0.9500 . ?
C16 C21 1.400(3) . ?
C16 C17 1.402(3) . ?
C17 C18 1.385(3) . ?
C17 H17 0.9500 . ?
C18 C19 1.386(4) . ?
C18 H18 0.9500 . ?
C19 C20 1.379(4) . ?
C19 H19 0.9500 . ?
C20 C21 1.391(3) . ?
C20 H20 0.9500 . ?
C21 H21 0.9500 . ?
C22 C23 1.365(3) . ?
C22 N2 1.431(2) . ?
C23 C24 1.444(3) . ?
C23 C30 1.495(3) . ?
C24 C25 1.400(3) . ?
C24 C29 1.407(3) . ?
C25 C26 1.378(3) . ?
C25 H25 0.9500 . ?
C26 C27 1.401(3) . ?
C26 H26 0.9500 . ?
C27 C28 1.382(3) . ?
C27 H27 0.9500 . ?
C28 C29 1.394(3) . ?
C28 H28 0.9500 . ?
C29 N2 1.407(2) . ?
C30 H30A 0.9800 . ?
C30 H30B 0.9800 . ?
C30 H30C 0.9800 . ?
C31 C32 1.396(3) . ?
C31 C36 1.397(3) . ?
C32 C33 1.384(3) . ?
C32 H32 0.9500 . ?
C33 C34 1.380(3) . ?
C33 H33 0.9500 . ?
C34 C35 1.381(3) . ?
C34 H34 0.9500 . ?
C35 C36 1.385(3) . ?
C35 H35 0.9500 . ?
C36 H36 0.9500 . ?
C37 C42 1.394(3) . ?
C37 C38 1.402(3) . ?
C38 C39 1.387(3) . ?
C38 H38 0.9500 . ?
C39 C40 1.384(3) . ?
C39 H39 0.9500 . ?
C40 C41 1.383(3) . ?
C40 H40 0.9500 . ?
C41 C42 1.389(3) . ?
C41 H41 0.9500 . ?
C42 H42 0.9500 . ?
C43 C44 1.363(3) . ?
C43 N3 1.431(2) . ?
C44 C45 1.440(3) . ?
C44 C51 1.491(3) . ?
C45 C46 1.394(3) . ?
C45 C50 1.405(3) . ?
C46 C47 1.381(3) . ?
C46 H46 0.9500 . ?
C47 C48 1.393(3) . ?
C47 H47 0.9500 . ?
C48 C49 1.386(3) . ?
C48 H48 0.9500 . ?
C49 C50 1.394(3) . ?
C49 H49 0.9500 . ?
C50 N3 1.405(2) . ?
C51 H51A 0.9800 . ?
C51 H51B 0.9800 . ?
C51 H51C 0.9800 . ?
C52 C57 1.394(3) . ?
C52 C53 1.400(3) . ?
C53 C54 1.383(3) . ?
C53 H53 0.9500 . ?
C54 C55 1.387(3) . ?
C54 H54 0.9500 . ?
C55 C56 1.386(3) . ?
C55 H55 0.9500 . ?
C56 C57 1.386(3) . ?
C56 H56 0.9500 . ?
C57 H57 0.9500 . ?
C58 C63 1.393(3) . ?
C58 C59 1.395(3) . ?
C59 C60 1.389(3) . ?
C59 H59 0.9500 . ?
C60 C61 1.388(3) . ?
C60 H60 0.9500 . ?
C61 C62 1.380(4) . ?
C61 H61 0.9500 . ?
C62 C63 1.396(3) . ?
C62 H62 0.9500 . ?
C63 H63 0.9500 . ?
P5 F4 1.5903(16) . ?
P5 F5 1.5909(17) . ?
P5 F6 1.5957(16) . ?
P5 F2 1.5968(16) . ?
P5 F3 1.5973(15) . ?
P5 F1 1.6035(15) . ?
C1S Cl2 1.751(3) . ?
C1S Cl3 1.772(3) . ?
C1S H1S1 0.9900 . ?
C1S H1S2 0.9900 . ?
C2S Cl4 1.743(3) . ?
C2S Cl5 1.762(3) . ?
C2S H2S1 0.9900 . ?
C2S H2S2 0.9900 . ?
C3S Cl6 1.753(3) . ?
C3S Cl7 1.757(3) . ?
C3S H3S1 0.9900 . ?
C3S H3S2 0.9900 . ?

loop_
_geom_torsion_atom_site_label_1
_geom_torsion_atom_site_label_2
_geom_torsion_atom_site_label_3
_geom_torsion_atom_site_label_4
_geom_torsion
_geom_torsion_site_symmetry_1
_geom_torsion_site_symmetry_2
_geom_torsion_site_symmetry_3
_geom_torsion_site_symmetry_4
_geom_torsion_publ_flag
P4 Rh1 P1 N1 8.70(6) . . . . ?
P2 Rh1 P1 N1 -75.51(7) . . . . ?
P3 Rh1 P1 N1 81.97(7) . . . . ?
Cl1 Rh1 P1 N1 -174.07(6) . . . . ?
P4 Rh1 P1 C10 129.70(8) . . . . ?
P2 Rh1 P1 C10 45.49(8) . . . . ?
P3 Rh1 P1 C10 -157.03(8) . . . . ?
Cl1 Rh1 P1 C10 -53.07(8) . . . . ?
P4 Rh1 P1 C16 -102.64(7) . . . . ?
P2 Rh1 P1 C16 173.15(7) . . . . ?
P3 Rh1 P1 C16 -29.36(8) . . . . ?
Cl1 Rh1 P1 C16 74.59(7) . . . . ?
P4 Rh1 P2 N2 7.73(6) . . . . ?
P1 Rh1 P2 N2 91.88(6) . . . . ?
P3 Rh1 P2 N2 -74.70(6) . . . . ?
Cl1 Rh1 P2 N2 -171.77(6) . . . . ?
P4 Rh1 P2 C37 -110.56(7) . . . . ?
P1 Rh1 P2 C37 -26.41(8) . . . . ?
P3 Rh1 P2 C37 167.01(7) . . . . ?
Cl1 Rh1 P2 C37 69.93(7) . . . . ?
P4 Rh1 P2 C31 124.19(8) . . . . ?
P1 Rh1 P2 C31 -151.66(8) . . . . ?
P3 Rh1 P2 C31 41.76(8) . . . . ?
Cl1 Rh1 P2 C31 -55.31(8) . . . . ?
P4 Rh1 P3 N3 11.62(6) . . . . ?
P1 Rh1 P3 N3 -62.24(7) . . . . ?
P2 Rh1 P3 N3 95.57(6) . . . . ?
Cl1 Rh1 P3 N3 -165.86(6) . . . . ?
P4 Rh1 P3 C58 -110.76(8) . . . . ?
P1 Rh1 P3 C58 175.38(8) . . . . ?
P2 Rh1 P3 C58 -26.82(8) . . . . ?
Cl1 Rh1 P3 C58 71.76(8) . . . . ?
P4 Rh1 P3 C52 124.19(7) . . . . ?
P1 Rh1 P3 C52 50.33(7) . . . . ?
P2 Rh1 P3 C52 -151.87(7) . . . . ?
Cl1 Rh1 P3 C52 -53.29(7) . . . . ?
P1 Rh1 P4 C43 119.58(7) . . . . ?
P2 Rh1 P4 C43 -132.06(7) . . . . ?
P3 Rh1 P4 C43 -26.14(7) . . . . ?
P1 Rh1 P4 C22 -126.14(7) . . . . ?
P2 Rh1 P4 C22 -17.79(7) . . . . ?
P3 Rh1 P4 C22 88.14(7) . . . . ?
P1 Rh1 P4 C1 -7.56(7) . . . . ?
P2 Rh1 P4 C1 100.79(7) . . . . ?
P3 Rh1 P4 C1 -153.28(7) . . . . ?
C43 P4 C1 C2 67.9(2) . . . . ?
C22 P4 C1 C2 -51.9(2) . . . . ?
Rh1 P4 C1 C2 -169.71(19) . . . . ?
C43 P4 C1 N1 -117.63(14) . . . . ?
C22 P4 C1 N1 122.57(14) . . . . ?
Rh1 P4 C1 N1 4.75(15) . . . . ?
N1 C1 C2 C3 0.8(2) . . . . ?
P4 C1 C2 C3 175.46(17) . . . . ?
N1 C1 C2 C9 179.92(19) . . . . ?
P4 C1 C2 C9 -5.4(4) . . . . ?
C1 C2 C3 C8 0.6(2) . . . . ?
C9 C2 C3 C8 -178.61(19) . . . . ?
C1 C2 C3 C4 -179.2(2) . . . . ?
C9 C2 C3 C4 1.6(4) . . . . ?
C8 C3 C4 C5 0.7(3) . . . . ?
C2 C3 C4 C5 -179.6(2) . . . . ?
C3 C4 C5 C6 1.1(4) . . . . ?
C4 C5 C6 C7 -1.2(4) . . . . ?
C5 C6 C7 C8 -0.5(4) . . . . ?
C4 C3 C8 N1 178.06(18) . . . . ?
C2 C3 C8 N1 -1.7(2) . . . . ?
C4 C3 C8 C7 -2.5(3) . . . . ?
C2 C3 C8 C7 177.74(19) . . . . ?
C6 C7 C8 C3 2.3(3) . . . . ?
C6 C7 C8 N1 -178.3(2) . . . . ?
N1 P1 C10 C11 -141.63(16) . . . . ?
C16 P1 C10 C11 -32.46(18) . . . . ?
Rh1 P1 C10 C11 95.94(16) . . . . ?
N1 P1 C10 C15 40.08(17) . . . . ?
C16 P1 C10 C15 149.25(16) . . . . ?
Rh1 P1 C10 C15 -82.35(16) . . . . ?
C15 C10 C11 C12 0.6(3) . . . . ?
P1 C10 C11 C12 -177.72(15) . . . . ?
C10 C11 C12 C13 -1.0(3) . . . . ?
C11 C12 C13 C14 0.2(3) . . . . ?
C12 C13 C14 C15 1.1(3) . . . . ?
C13 C14 C15 C10 -1.5(3) . . . . ?
C11 C10 C15 C14 0.7(3) . . . . ?
P1 C10 C15 C14 179.02(15) . . . . ?
N1 P1 C16 C21 -4.60(18) . . . . ?
C10 P1 C16 C21 -113.66(17) . . . . ?
Rh1 P1 C16 C21 108.79(16) . . . . ?
N1 P1 C16 C17 -179.61(15) . . . . ?
C10 P1 C16 C17 71.34(17) . . . . ?
Rh1 P1 C16 C17 -66.22(16) . . . . ?
C21 C16 C17 C18 1.5(3) . . . . ?
P1 C16 C17 C18 176.59(16) . . . . ?
C16 C17 C18 C19 -1.4(3) . . . . ?
C17 C18 C19 C20 0.7(3) . . . . ?
C18 C19 C20 C21 -0.1(3) . . . . ?
C19 C20 C21 C16 0.2(3) . . . . ?
C17 C16 C21 C20 -0.9(3) . . . . ?
P1 C16 C21 C20 -175.97(16) . . . . ?
C43 P4 C22 C23 -37.2(2) . . . . ?
C1 P4 C22 C23 88.3(2) . . . . ?
Rh1 P4 C22 C23 -152.22(19) . . . . ?
C43 P4 C22 N2 142.84(13) . . . . ?
C1 P4 C22 N2 -91.68(15) . . . . ?
Rh1 P4 C22 N2 27.83(15) . . . . ?
N2 C22 C23 C24 0.9(2) . . . . ?
P4 C22 C23 C24 -179.08(16) . . . . ?
N2 C22 C23 C30 -176.3(2) . . . . ?
P4 C22 C23 C30 3.7(4) . . . . ?
C22 C23 C24 C25 -179.0(2) . . . . ?
C30 C23 C24 C25 -1.6(3) . . . . ?
C22 C23 C24 C29 -0.9(2) . . . . ?
C30 C23 C24 C29 176.53(19) . . . . ?
C29 C24 C25 C26 -0.2(3) . . . . ?
C23 C24 C25 C26 177.7(2) . . . . ?
C24 C25 C26 C27 0.4(3) . . . . ?
C25 C26 C27 C28 -0.7(3) . . . . ?
C26 C27 C28 C29 0.8(3) . . . . ?
C27 C28 C29 N2 -178.83(19) . . . . ?
C27 C28 C29 C24 -0.6(3) . . . . ?
C25 C24 C29 C28 0.3(3) . . . . ?
C23 C24 C29 C28 -178.05(18) . . . . ?
C25 C24 C29 N2 178.91(17) . . . . ?
C23 C24 C29 N2 0.5(2) . . . . ?
N2 P2 C31 C32 -151.00(17) . . . . ?
C37 P2 C31 C32 -40.61(19) . . . . ?
Rh1 P2 C31 C32 90.99(17) . . . . ?
N2 P2 C31 C36 30.75(18) . . . . ?
C37 P2 C31 C36 141.15(16) . . . . ?
Rh1 P2 C31 C36 -87.25(17) . . . . ?
C36 C31 C32 C33 -1.3(3) . . . . ?
P2 C31 C32 C33 -179.52(18) . . . . ?
C31 C32 C33 C34 -0.2(4) . . . . ?
C32 C33 C34 C35 0.8(4) . . . . ?
C33 C34 C35 C36 0.0(3) . . . . ?
C34 C35 C36 C31 -1.5(3) . . . . ?
C32 C31 C36 C35 2.1(3) . . . . ?
P2 C31 C36 C35 -179.68(16) . . . . ?
N2 P2 C37 C42 5.94(19) . . . . ?
C31 P2 C37 C42 -103.12(17) . . . . ?
Rh1 P2 C37 C42 124.82(15) . . . . ?
N2 P2 C37 C38 -176.03(15) . . . . ?
C31 P2 C37 C38 74.91(17) . . . . ?
Rh1 P2 C37 C38 -57.16(17) . . . . ?
C42 C37 C38 C39 3.5(3) . . . . ?
P2 C37 C38 C39 -174.54(16) . . . . ?
C37 C38 C39 C40 -2.8(3) . . . . ?
C38 C39 C40 C41 0.5(3) . . . . ?
C39 C40 C41 C42 1.1(3) . . . . ?
C40 C41 C42 C37 -0.3(3) . . . . ?
C38 C37 C42 C41 -2.0(3) . . . . ?
P2 C37 C42 C41 176.02(16) . . . . ?
C22 P4 C43 C44 97.3(2) . . . . ?
C1 P4 C43 C44 -23.8(3) . . . . ?
Rh1 P4 C43 C44 -147.6(2) . . . . ?
C22 P4 C43 N3 -75.14(14) . . . . ?
C1 P4 C43 N3 163.75(12) . . . . ?
Rh1 P4 C43 N3 39.92(14) . . . . ?
N3 C43 C44 C45 0.8(2) . . . . ?
P4 C43 C44 C45 -171.67(17) . . . . ?
N3 C43 C44 C51 179.33(19) . . . . ?
P4 C43 C44 C51 6.8(4) . . . . ?
C43 C44 C45 C46 178.7(2) . . . . ?
C51 C44 C45 C46 0.1(3) . . . . ?
C43 C44 C45 C50 -0.7(2) . . . . ?
C51 C44 C45 C50 -179.27(18) . . . . ?
C50 C45 C46 C47 0.6(3) . . . . ?
C44 C45 C46 C47 -178.7(2) . . . . ?
C45 C46 C47 C48 -0.1(3) . . . . ?
C46 C47 C48 C49 -0.6(3) . . . . ?
C47 C48 C49 C50 0.8(3) . . . . ?
C48 C49 C50 C45 -0.3(3) . . . . ?
C48 C49 C50 N3 178.2(2) . . . . ?
C46 C45 C50 C49 -0.4(3) . . . . ?
C44 C45 C50 C49 179.01(18) . . . . ?
C46 C45 C50 N3 -179.20(18) . . . . ?
C44 C45 C50 N3 0.2(2) . . . . ?
N3 P3 C52 C57 88.44(16) . . . . ?
C58 P3 C52 C57 -161.70(15) . . . . ?
Rh1 P3 C52 C57 -25.03(17) . . . . ?
N3 P3 C52 C53 -88.81(17) . . . . ?
C58 P3 C52 C53 21.04(18) . . . . ?
Rh1 P3 C52 C53 157.72(14) . . . . ?
C57 C52 C53 C54 -0.2(3) . . . . ?
P3 C52 C53 C54 177.04(16) . . . . ?
C52 C53 C54 C55 0.4(3) . . . . ?
C53 C54 C55 C56 -0.5(3) . . . . ?
C54 C55 C56 C57 0.4(3) . . . . ?
C55 C56 C57 C52 -0.2(3) . . . . ?
C53 C52 C57 C56 0.1(3) . . . . ?
P3 C52 C57 C56 -177.29(15) . . . . ?
N3 P3 C58 C63 -10.24(19) . . . . ?
C52 P3 C58 C63 -119.45(17) . . . . ?
Rh1 P3 C58 C63 112.39(16) . . . . ?
N3 P3 C58 C59 168.30(15) . . . . ?
C52 P3 C58 C59 59.08(17) . . . . ?
Rh1 P3 C58 C59 -69.08(17) . . . . ?
C63 C58 C59 C60 2.4(3) . . . . ?
P3 C58 C59 C60 -176.19(16) . . . . ?
C58 C59 C60 C61 0.0(3) . . . . ?
C59 C60 C61 C62 -2.0(3) . . . . ?
C60 C61 C62 C63 1.7(4) . . . . ?
C59 C58 C63 C62 -2.7(3) . . . . ?
P3 C58 C63 C62 175.78(16) . . . . ?
C61 C62 C63 C58 0.7(3) . . . . ?
C3 C8 N1 C1 2.2(2) . . . . ?
C7 C8 N1 C1 -177.2(2) . . . . ?
C3 C8 N1 P1 -178.82(15) . . . . ?
C7 C8 N1 P1 1.8(3) . . . . ?
C2 C1 N1 C8 -1.9(2) . . . . ?
P4 C1 N1 C8 -177.80(13) . . . . ?
C2 C1 N1 P1 179.01(14) . . . . ?
P4 C1 N1 P1 3.1(2) . . . . ?
C10 P1 N1 C8 38.2(2) . . . . ?
C16 P1 N1 C8 -73.17(19) . . . . ?
Rh1 P1 N1 C8 172.19(17) . . . . ?
C10 P1 N1 C1 -142.92(15) . . . . ?
C16 P1 N1 C1 105.68(16) . . . . ?
Rh1 P1 N1 C1 -8.96(16) . . . . ?
C28 C29 N2 C22 178.4(2) . . . . ?
C24 C29 N2 C22 0.0(2) . . . . ?
C28 C29 N2 P2 24.2(3) . . . . ?
C24 C29 N2 P2 -154.23(15) . . . . ?
C23 C22 N2 C29 -0.6(2) . . . . ?
P4 C22 N2 C29 179.41(13) . . . . ?
C23 C22 N2 P2 156.66(14) . . . . ?
P4 C22 N2 P2 -23.37(19) . . . . ?
C37 P2 N2 C29 -75.36(18) . . . . ?
C31 P2 N2 C29 33.60(19) . . . . ?
Rh1 P2 N2 C29 159.08(15) . . . . ?
C37 P2 N2 C22 133.17(14) . . . . ?
C31 P2 N2 C22 -117.88(15) . . . . ?
Rh1 P2 N2 C22 7.60(15) . . . . ?
C49 C50 N3 C43 -178.4(2) . . . . ?
C45 C50 N3 C43 0.3(2) . . . . ?
C49 C50 N3 P3 31.3(3) . . . . ?
C45 C50 N3 P3 -150.12(15) . . . . ?
C44 C43 N3 C50 -0.7(2) . . . . ?
P4 C43 N3 C50 173.89(12) . . . . ?
C44 C43 N3 P3 153.09(14) . . . . ?
P4 C43 N3 P3 -32.33(18) . . . . ?
C58 P3 N3 C50 -68.24(18) . . . . ?
C52 P3 N3 C50 40.25(18) . . . . ?
Rh1 P3 N3 C50 157.30(15) . . . . ?
C58 P3 N3 C43 144.51(14) . . . . ?
C52 P3 N3 C43 -107.00(15) . . . . ?
Rh1 P3 N3 C43 10.04(15) . . . . ?
